data_9000207
loop_
_publ_author_name
'Robinson P D'
'Fang J H'

_publ_section_title
;
 The crystal structure of epididymite
;
_journal_name_full 'American Mineralogist'
_journal_page_first 1541
_journal_page_last 1549
_journal_volume 55
_journal_year 1970
_chemical_compound_source 'Narsarsuk, Greenland'
_chemical_formula_sum 'Be Na O8 Si3'
_chemical_name_mineral Epididymite
_space_group_IT_number 62
_symmetry_space_group_name_Hall '-P 2ac 2n'
_symmetry_space_group_name_H-M 'P n m a'
_cell_angle_alpha 90
_cell_angle_beta 90
_cell_angle_gamma 90
_cell_length_a 12.74
_cell_length_b 13.63
_cell_length_c 7.33
_cell_formula_units_Z 8
_cell_volume 1272.827
_database_code_amcsd 0000212
_exptl_crystal_density_diffrn 2.555
_cod_original_formula_sum 'Na Be Si3 O8'
_cod_database_code 9000207

loop_
_space_group_symop_operation_xyz
x,y,z
x,1/2-y,z
-x,1/2+y,-z
1/2-x,1/2+y,1/2+z
1/2+x,1/2-y,1/2-z
1/2+x,y,1/2-z
1/2-x,-y,1/2+z
-x,-y,-z

loop_
_atom_site_label
_atom_site_fract_x
_atom_site_fract_y
_atom_site_fract_z
_atom_site_U_iso_or_equiv
Na 0.10300 0.06980 0.50140 0.02786
Be 0.49510 0.00020 0.34330 0.00633
Si1 0.15890 0.13800 0.01550 0.00380
Si2 0.34290 0.13660 0.73140 0.00380
Si3 0.33170 0.13780 0.30540 0.00507
O1 0.12070 0.25000 0.00050 0.01393
O2 0.21740 0.12340 0.20980 0.01140
O3 0.06030 0.06640 0.00670 0.00887
O4 0.23730 0.11420 0.84980 0.01267
O5 0.43450 0.06450 0.79070 0.01013
O6 0.37840 0.25000 0.76560 0.01013
O7 0.30480 0.12390 0.52040 0.00887
O8 0.37090 0.25000 0.26740 0.01013
O9 0.41510 0.06290 0.22560 0.01140
O10 0.05770 0.25000 0.48900 0.02913

loop_
_cod_related_entry_id
_cod_related_entry_database
_cod_related_entry_code
1 AMCSD 0000212
